data_7209175
loop_
_publ_author_name
'Sun, Hao-Ling'
'Jiang, Rui'
'Li, Zongsheng'
'Dong, Yong Qiang'
'Du, Miao'

_publ_section_title
;
 Novel (4,8)-connected scu coordination framework constructed by
 tetrakis(4-benzoic acid)ethylene
;
_journal_issue 9
_journal_name_full CrystEngComm
_journal_page_first 1669
_journal_paper_doi 10.1039/c2ce26761f
_journal_volume 15
_journal_year 2013
_chemical_formula_sum 'C15 H12 Co O6.5'
_chemical_formula_weight 355.18
_chemical_name_systematic
;
?
;
_space_group_IT_number 55
_symmetry_cell_setting orthorhombic
_symmetry_space_group_name_Hall '-P 2 2ab'
_symmetry_space_group_name_H-M 'P b a m'
_atom_sites_solution_hydrogens geom
_atom_sites_solution_primary direct
_atom_sites_solution_secondary difmap
_audit_creation_method SHELXL-97
_cell_angle_alpha 90.00
_cell_angle_beta 90.00
_cell_angle_gamma 90.00
_cell_formula_units_Z 4
_cell_length_a 8.3499(2)
_cell_length_b 12.4558(3)
_cell_length_c 13.7987(4)
_cell_measurement_reflns_used 2021
_cell_measurement_temperature 293(2)
_cell_measurement_theta_max 27.62
_cell_measurement_theta_min 2.94
_cell_volume 1435.13(6)
_computing_cell_refinement 'Bruker SMART'
_computing_data_collection 'Bruker SMART'
_computing_data_reduction 'Bruker SAINT'
_computing_molecular_graphics 'Bruker SHELXTL'
_computing_publication_material 'Bruker SHELXTL'
_computing_structure_refinement 'SHELXL-97 (Sheldrick, 1997)'
_computing_structure_solution 'SHELXS-97 (Sheldrick, 1990)'
_diffrn_ambient_temperature 293(2)
_diffrn_measured_fraction_theta_full 0.996
_diffrn_measured_fraction_theta_max 0.996
_diffrn_measurement_device_type 'CCD area detector'
_diffrn_measurement_method 'phi and omega scans'
_diffrn_radiation_monochromator graphite
_diffrn_radiation_source 'fine-focus sealed tube'
_diffrn_radiation_type MoK\a
_diffrn_radiation_wavelength 0.71073
_diffrn_reflns_av_R_equivalents 0.0206
_diffrn_reflns_av_sigmaI/netI 0.0238
_diffrn_reflns_limit_h_max 6
_diffrn_reflns_limit_h_min -10
_diffrn_reflns_limit_k_max 11
_diffrn_reflns_limit_k_min -16
_diffrn_reflns_limit_l_max 18
_diffrn_reflns_limit_l_min -12
_diffrn_reflns_number 4651
_diffrn_reflns_theta_full 27.62
_diffrn_reflns_theta_max 27.62
_diffrn_reflns_theta_min 2.94
_exptl_absorpt_coefficient_mu 1.227
_exptl_absorpt_correction_T_max 0.9300
_exptl_absorpt_correction_T_min 0.7098
_exptl_absorpt_correction_type multi-scan
_exptl_absorpt_process_details SADABS
_exptl_crystal_colour red
_exptl_crystal_density_diffrn 1.644
_exptl_crystal_density_method 'not measured'
_exptl_crystal_description neddle
_exptl_crystal_F_000 724
_exptl_crystal_size_max 0.30
_exptl_crystal_size_mid 0.18
_exptl_crystal_size_min 0.06
_refine_diff_density_max 0.544
_refine_diff_density_min -0.434
_refine_diff_density_rms 0.085
_refine_ls_extinction_method none
_refine_ls_goodness_of_fit_ref 1.109
_refine_ls_hydrogen_treatment mixed
_refine_ls_matrix_type full
_refine_ls_number_parameters 127
_refine_ls_number_reflns 1737
_refine_ls_number_restraints 14
_refine_ls_restrained_S_all 1.106
_refine_ls_R_factor_all 0.0433
_refine_ls_R_factor_gt 0.0364
_refine_ls_shift/su_max 0.001
_refine_ls_shift/su_mean 0.000
_refine_ls_structure_factor_coef Fsqd
_refine_ls_weighting_details 'calc w=1/[\s^2^(Fo^2^)+(0.0539P)^2^+1.1878P] where P=(Fo^2^+2Fc^2^)/3'
_refine_ls_weighting_scheme calc
_refine_ls_wR_factor_gt 0.1022
_refine_ls_wR_factor_ref 0.1061
_reflns_number_gt 1491
_reflns_number_total 1737
_reflns_threshold_expression >2sigma(I)
_cod_data_source_file c2ce26761f.txt
_cod_data_source_block 100315d_0m
_cod_depositor_comments
;
The following automatic conversions were performed:

'_symmetry_cell_setting' value 'Orthorhombic' changed to
'orthorhombic' according to
/home/saulius/struct/CIF-dictionaries/cif_core.dic dictionary named
'cif_core.dic' version 2.4.2 from 2011-04-26.

Automatic conversion script
Id: cif_fix_values 1891 2012-01-12 08:04:46Z andrius 
;
_cod_original_sg_symbol_H-M Pbam
_cod_original_formula_sum 'C15 H12 Co O6.50'
_cod_database_code 7209175

loop_
_symmetry_equiv_pos_as_xyz
'x, y, z'
'-x, -y, z'
'-x+1/2, y+1/2, -z'
'x+1/2, -y+1/2, -z'
'-x, -y, -z'
'x, y, -z'
'x-1/2, -y-1/2, z'
'-x-1/2, y-1/2, z'

loop_
_atom_site_label
_atom_site_type_symbol
_atom_site_fract_x
_atom_site_fract_y
_atom_site_fract_z
_atom_site_U_iso_or_equiv
_atom_site_adp_type
_atom_site_occupancy
_atom_site_symmetry_multiplicity
_atom_site_calc_flag
_atom_site_refinement_flags
_atom_site_disorder_assembly
_atom_site_disorder_group
C1 C 0.3335(3) 0.79928(18) 0.85631(15) 0.0242(5) Uani 1 1 d . . .
C2 C 0.2602(3) 0.84060(19) 0.76410(16) 0.0254(5) Uani 1 1 d . . .
C3 C 0.2935(4) 0.9435(2) 0.7316(2) 0.0444(7) Uani 1 1 d . . .
H3 H 0.3611 0.9877 0.7673 0.053 Uiso 1 1 calc R . .
C4 C 0.2264(4) 0.9805(2) 0.6463(2) 0.0457(8) Uani 1 1 d . . .
H4 H 0.2505 1.0495 0.6250 0.055 Uiso 1 1 calc R . .
C5 C 0.1246(3) 0.91754(19) 0.59227(16) 0.0250(5) Uani 1 1 d . . .
C6 C 0.0550(4) 0.9607(3) 0.5000 0.0239(6) Uani 1 2 d S . .
C7 C 0.0896(3) 0.8152(2) 0.62567(19) 0.0346(6) Uani 1 1 d . . .
H7 H 0.0205 0.7716 0.5904 0.042 Uiso 1 1 calc R . .
C8 C 0.1564(3) 0.7771(2) 0.71091(17) 0.0320(5) Uani 1 1 d . . .
H8 H 0.1312 0.7085 0.7326 0.038 Uiso 1 1 calc R . .
Co1 Co 0.10972(5) 0.68883(3) 1.0000 0.02263(16) Uani 1 2 d S . .
O1 O 0.2810(2) 0.71208(14) 0.89049(12) 0.0330(4) Uani 1 1 d . A .
O2 O 0.4454(2) 0.85373(14) 0.89270(12) 0.0298(4) Uani 1 1 d . . .
O4 O 0.1882(3) 0.52873(19) 1.0000 0.0340(6) Uani 1 2 d SD A .
H4C H 0.193(12) 0.472(5) 0.955(5) 0.13(2) Uiso 0.50 1 d PD . .
O5 O 0.0000 1.0000 1.1338(7) 0.107(4) Uani 0.50 2 d SP . .
O3 O 0.053(2) 0.8537(13) 1.0000 0.029(3) Uani 0.50 2 d SPDU A 1
H3C H 0.074(6) 0.921(2) 1.031(3) 0.13(2) Uiso 1 1 d D B 1
O3' O 0.055(2) 0.8554(14) 1.0287(14) 0.029(3) Uani 0.25 1 d PU . 2

loop_
_atom_site_aniso_label
_atom_site_aniso_U_11
_atom_site_aniso_U_22
_atom_site_aniso_U_33
_atom_site_aniso_U_23
_atom_site_aniso_U_13
_atom_site_aniso_U_12
C1 0.0238(10) 0.0292(11) 0.0197(10) 0.0002(9) 0.0004(9) 0.0030(9)
C2 0.0245(11) 0.0292(11) 0.0224(10) 0.0026(9) -0.0024(9) 0.0022(9)
C3 0.0518(17) 0.0354(14) 0.0462(16) 0.0107(12) -0.0270(14) -0.0142(13)
C4 0.0555(18) 0.0322(14) 0.0494(16) 0.0164(13) -0.0239(15) -0.0123(13)
C5 0.0260(11) 0.0301(11) 0.0190(10) 0.0009(9) -0.0005(8) 0.0060(9)
C6 0.0274(16) 0.0274(16) 0.0171(13) 0.000 0.000 0.0019(13)
C7 0.0468(16) 0.0336(13) 0.0235(11) 0.0001(10) -0.0099(11) -0.0080(12)
C8 0.0433(14) 0.0279(12) 0.0249(11) 0.0057(9) -0.0051(11) -0.0054(11)
Co1 0.0238(3) 0.0217(2) 0.0224(2) 0.000 0.000 -0.00247(17)
O1 0.0373(10) 0.0377(10) 0.0240(8) 0.0068(7) -0.0009(7) -0.0068(8)
O2 0.0308(9) 0.0301(9) 0.0286(8) 0.0026(7) -0.0101(7) -0.0007(7)
O4 0.0354(14) 0.0250(12) 0.0417(14) 0.000 0.000 0.0020(11)
O5 0.122(8) 0.119(8) 0.079(6) 0.000 0.000 0.061(7)
O3 0.029(4) 0.025(3) 0.031(10) 0.000 0.000 -0.003(3)
O3' 0.032(4) 0.027(4) 0.028(7) 0.001(4) -0.003(4) -0.003(3)

loop_
_atom_type_symbol
_atom_type_description
_atom_type_scat_dispersion_real
_atom_type_scat_dispersion_imag
_atom_type_scat_source
C C 0.0033 0.0016 'International Tables Vol C Tables 4.2.6.8 and 6.1.1.4'
H H 0.0000 0.0000 'International Tables Vol C Tables 4.2.6.8 and 6.1.1.4'
O O 0.0106 0.0060 'International Tables Vol C Tables 4.2.6.8 and 6.1.1.4'
Co Co 0.3494 0.9721 'International Tables Vol C Tables 4.2.6.8 and 6.1.1.4'

loop_
_geom_angle_atom_site_label_1
_geom_angle_atom_site_label_2
_geom_angle_atom_site_label_3
_geom_angle
_geom_angle_site_symmetry_1
_geom_angle_site_symmetry_3
O2 C1 O1 124.9(2) . .
O2 C1 C2 117.1(2) . .
O1 C1 C2 118.0(2) . .
C8 C2 C3 118.8(2) . .
C8 C2 C1 120.6(2) . .
C3 C2 C1 120.6(2) . .
C4 C3 C2 120.2(2) . .
C4 C3 H3 119.9 . .
C2 C3 H3 119.9 . .
C5 C4 C3 121.4(2) . .
C5 C4 H4 119.3 . .
C3 C4 H4 119.3 . .
C4 C5 C7 118.3(2) . .
C4 C5 C6 119.6(2) . .
C7 C5 C6 122.0(2) . .
C6 C6 C5 121.80(13) 5_576 .
C6 C6 C5 121.80(13) 5_576 6_556
C5 C6 C5 116.2(3) . 6_556
C8 C7 C5 120.8(2) . .
C8 C7 H7 119.6 . .
C5 C7 H7 119.6 . .
C2 C8 C7 120.5(2) . .
C2 C8 H8 119.8 . .
C7 C8 H8 119.8 . .
O2 Co1 O2 90.39(10) 7_575 4_467
O2 Co1 O4 87.93(7) 7_575 .
O2 Co1 O4 87.93(7) 4_467 .
O2 Co1 O1 173.18(7) 7_575 6_557
O2 Co1 O1 88.41(7) 4_467 6_557
O4 Co1 O1 85.31(8) . 6_557
O2 Co1 O1 88.41(7) 7_575 .
O2 Co1 O1 173.18(7) 4_467 .
O4 Co1 O1 85.31(7) . .
O1 Co1 O1 92.00(10) 6_557 .
O2 Co1 O3 95.7(3) 7_575 .
O2 Co1 O3 95.7(3) 4_467 .
O4 Co1 O3 174.9(5) . .
O1 Co1 O3 91.1(3) 6_557 .
O1 Co1 O3 91.1(3) . .
O2 Co1 O3' 88.5(5) 7_575 6_557
O2 Co1 O3' 103.6(5) 4_467 6_557
O4 Co1 O3' 168.0(5) . 6_557
O1 Co1 O3' 98.3(5) 6_557 6_557
O1 Co1 O3' 83.1(5) . 6_557
O3 Co1 O3' 10.6(5) . 6_557
O2 Co1 O3' 103.6(5) 7_575 .
O2 Co1 O3' 88.5(5) 4_467 .
O4 Co1 O3' 168.0(5) . .
O1 Co1 O3' 83.1(5) 6_557 .
O1 Co1 O3' 98.3(5) . .
O3 Co1 O3' 10.6(5) . .
O3' Co1 O3' 21.2(10) 6_557 .
C1 O1 Co1 128.58(16) . .
C1 O2 Co1 129.34(15) . 7_675
Co1 O4 H4C 136(6) . .
Co1 O3 H3C 144(3) . .
O3' O3' Co1 79.4(5) 6_557 .
O3' O3' H3C 93(4) 6_557 .
Co1 O3' H3C 155(4) . .

loop_
_geom_bond_atom_site_label_1
_geom_bond_atom_site_label_2
_geom_bond_distance
_geom_bond_site_symmetry_2
C1 O2 1.259(3) .
C1 O1 1.263(3) .
C1 C2 1.503(3) .
C2 C8 1.384(3) .
C2 C3 1.386(4) .
C3 C4 1.383(4) .
C3 H3 0.9300 .
C4 C5 1.376(4) .
C4 H4 0.9300 .
C5 C7 1.387(3) .
C5 C6 1.500(3) .
C6 C6 1.342(7) 5_576
C6 C5 1.500(3) 6_556
C7 C8 1.385(3) .
C7 H7 0.9300 .
C8 H8 0.9300 .
Co1 O2 2.0869(16) 7_575
Co1 O2 2.0869(16) 4_467
Co1 O4 2.099(2) .
Co1 O1 2.1006(18) 6_557
Co1 O1 2.1006(18) .
Co1 O3 2.108(17) .
Co1 O3' 2.161(17) 6_557
Co1 O3' 2.161(17) .
O2 Co1 2.0869(16) 7_675
O4 H4C 0.94(2) .
O3 H3C 0.965(19) .
O3' O3' 0.79(4) 6_557
O3' H3C 0.84(4) .
